data_7224490
loop_
_publ_author_name
'Aulakh, Darpandeep'
'Nicoletta, Anthony P.'
'Varghese, Juby R.'
'Wriedt, Mario'

_publ_section_title
;
 The structural diversity and properties of nine new viologen based
 zwitterionic metal--organic frameworks
;
_journal_issue 12
_journal_name_full CrystEngComm
_journal_page_first 2189
_journal_paper_doi 10.1039/C6CE00284F
_journal_volume 18
_journal_year 2016
_chemical_formula_moiety 'C34 H36 Cu2 N6 O15'
_chemical_formula_sum 'C34 H36 Cu2 N6 O15'
_chemical_formula_weight 895.77
_chemical_name_systematic
;
 ?
;
_space_group_crystal_system monoclinic
_space_group_IT_number 14
_space_group_name_Hall '-P 2ybc'
_space_group_name_H-M_alt 'P 1 21/c 1'
_symmetry_space_group_name_Hall '-P 2ybc'
_symmetry_space_group_name_H-M 'P 1 21/c 1'
_atom_sites_solution_hydrogens mixed
_audit_creation_method SHELXL-2013
_audit_update_record
;
2015-12-07 deposited with the CCDC.
2016-02-25 downloaded from the CCDC.
;
_cell_angle_alpha 90
_cell_angle_beta 93.774(5)
_cell_angle_gamma 90
_cell_formula_units_Z 4
_cell_length_a 11.9508(16)
_cell_length_b 17.898(2)
_cell_length_c 16.975(2)
_cell_measurement_reflns_used 43330
_cell_measurement_temperature 170(2)
_cell_measurement_theta_max 25.350
_cell_measurement_theta_min 2.321
_cell_volume 3623.0(8)
_computing_cell_refinement 'APEX2 (Bruker, 2013)'
_computing_data_collection 'APEX2 (Bruker, 2013)'
_computing_data_reduction 'APEX2 (Bruker, 2013)'
_computing_molecular_graphics 'SHELXP-2014/6 (Sheldrick, 2014)'
_computing_structure_refinement 'SHELXL-2014/6 (Sheldrick, 2014)'
_computing_structure_solution 'SHELXT-2014/6 (Sheldrick, 2014)'
_diffrn_ambient_temperature 170(2)
_diffrn_measured_fraction_theta_full 0.998
_diffrn_measured_fraction_theta_max 0.999
_diffrn_measurement_device_type 'Bruker APEX II CCD area detector'
_diffrn_measurement_method 'omega scans'
_diffrn_radiation_type MoK\a
_diffrn_radiation_wavelength 0.71073
_diffrn_reflns_av_R_equivalents 0.1753
_diffrn_reflns_av_unetI/netI 0.1423
_diffrn_reflns_Laue_measured_fraction_full 0.998
_diffrn_reflns_Laue_measured_fraction_max 0.999
_diffrn_reflns_limit_h_max 14
_diffrn_reflns_limit_h_min -13
_diffrn_reflns_limit_k_max 21
_diffrn_reflns_limit_k_min -21
_diffrn_reflns_limit_l_max 20
_diffrn_reflns_limit_l_min -20
_diffrn_reflns_number 43330
_diffrn_reflns_point_group_measured_fraction_full 0.998
_diffrn_reflns_point_group_measured_fraction_max 0.999
_diffrn_reflns_theta_full 25.242
_diffrn_reflns_theta_max 25.350
_diffrn_reflns_theta_min 2.321
_diffrn_source 'fine-focus sealed tube'
_exptl_absorpt_coefficient_mu 1.256
_exptl_absorpt_correction_T_max 0.865
_exptl_absorpt_correction_T_min 0.799
_exptl_absorpt_correction_type multi-scan
_exptl_absorpt_process_details 'SADABS (Sheldrick 2014)'
_exptl_crystal_colour blue
_exptl_crystal_density_diffrn 1.642
_exptl_crystal_description block
_exptl_crystal_F_000 1840
_exptl_crystal_size_max 0.24
_exptl_crystal_size_mid 0.15
_exptl_crystal_size_min 0.12
_refine_diff_density_max 1.879
_refine_diff_density_min -0.907
_refine_diff_density_rms 0.135
_refine_ls_extinction_method none
_refine_ls_goodness_of_fit_ref 1.029
_refine_ls_hydrogen_treatment constr
_refine_ls_matrix_type full
_refine_ls_number_parameters 522
_refine_ls_number_reflns 6643
_refine_ls_number_restraints 0
_refine_ls_restrained_S_all 1.029
_refine_ls_R_factor_all 0.1744
_refine_ls_R_factor_gt 0.0900
_refine_ls_shift/su_max 0.000
_refine_ls_shift/su_mean 0.000
_refine_ls_structure_factor_coef Fsqd
_refine_ls_weighting_details 'w=1/[\s^2^(Fo^2^)+(0.0756P)^2^+31.7046P] where P=(Fo^2^+2Fc^2^)/3'
_refine_ls_weighting_scheme calc
_refine_ls_wR_factor_gt 0.1969
_refine_ls_wR_factor_ref 0.2320
_reflns_Friedel_coverage 0.000
_reflns_number_gt 3510
_reflns_number_total 6643
_reflns_threshold_expression 'I > 2\s(I)'
_cod_data_source_file c6ce00284f2.cif
_cod_data_source_block da459
_cod_depositor_comments 'Adding full bibliography for 7224483--7224492.cif.'
_cod_database_code 7224490
_shelx_space_group_comment
;
The symmetry employed for this shelxl refinement is uniquely defined
by the following loop, which should always be used as a source of
symmetry information in preference to the above space-group names.
They are only intended as comments.
;
_shelxl_version_number 2013-3

loop_
_space_group_symop_operation_xyz
'x, y, z'
'-x, y+1/2, -z+1/2'
'-x, -y, -z'
'x, -y-1/2, z-1/2'

loop_
_atom_site_label
_atom_site_type_symbol
_atom_site_fract_x
_atom_site_fract_y
_atom_site_fract_z
_atom_site_U_iso_or_equiv
_atom_site_adp_type
_atom_site_occupancy
_atom_site_site_symmetry_order
_atom_site_calc_flag
_atom_site_refinement_flags_posn
_atom_site_refinement_flags_adp
_atom_site_disorder_assembly
_atom_site_disorder_group
Cu1 Cu 0.27885(9) 0.08070(7) 0.21608(7) 0.0270(3) Uani 1 1 d . . . .
Cu2 Cu 0.53290(9) 0.07330(6) 0.37740(7) 0.0219(3) Uani 1 1 d . . . .
N1 N 0.2762(6) 0.0644(4) 0.3305(5) 0.0260(19) Uani 1 1 d . . . .
N2 N 0.3686(6) 0.0687(4) 0.3814(4) 0.0209(17) Uani 1 1 d . . . .
O1 O 0.5246(5) 0.0825(3) 0.4928(4) 0.0231(14) Uani 1 1 d . . . .
O2 O 0.4097(5) 0.0646(3) 0.5895(4) 0.0245(15) Uani 1 1 d . . . .
C1 C 0.4288(7) 0.0691(5) 0.5193(6) 0.019(2) Uani 1 1 d . . . .
C2 C 0.3354(7) 0.0617(4) 0.4554(5) 0.018(2) Uani 1 1 d . . . .
C3 C 0.2220(8) 0.0498(5) 0.4530(6) 0.028(2) Uani 1 1 d . . . .
H3 H 0.1773 0.0407 0.4962 0.034 Uiso 1 1 calc R U . .
C4 C 0.1869(8) 0.0539(5) 0.3745(6) 0.027(2) Uani 1 1 d . . . .
H4 H 0.1112 0.0499 0.3541 0.033 Uiso 1 1 calc R U . .
N11 N 0.4445(6) 0.0750(4) 0.2122(5) 0.0263(18) Uani 1 1 d . . . .
N12 N 0.5370(6) 0.0662(4) 0.2640(5) 0.0235(18) Uani 1 1 d . . . .
O11 O 0.2895(6) 0.0940(4) 0.1008(4) 0.042(2) Uani 1 1 d . . . .
O12 O 0.4100(6) 0.0990(5) 0.0066(4) 0.047(2) Uani 1 1 d . . . .
C11 C 0.3877(9) 0.0920(6) 0.0760(6) 0.031(2) Uani 1 1 d . . . .
C12 C 0.4772(8) 0.0768(5) 0.1392(6) 0.027(2) Uani 1 1 d . . . .
C13 C 0.5941(8) 0.0717(6) 0.1412(6) 0.028(2) Uani 1 1 d . . . .
H13 H 0.6406 0.0729 0.0979 0.033 Uiso 1 1 calc R U . .
C14 C 0.6265(8) 0.0646(5) 0.2203(6) 0.028(2) Uani 1 1 d . . . .
H14 H 0.7019 0.0592 0.2410 0.034 Uiso 1 1 calc R U . .
O21 O 0.1209(5) 0.1149(4) 0.2063(4) 0.0351(18) Uani 1 1 d . . . .
O22 O 0.2051(5) 0.2266(4) 0.2164(4) 0.0346(18) Uani 1 1 d . . . .
O23 O -1.3789(5) 0.2081(4) 0.3761(4) 0.0298(16) Uani 1 1 d . . . .
O24 O -1.3041(5) 0.0956(3) 0.3888(4) 0.0212(15) Uani 1 1 d . . . .
N21 N -0.3836(6) 0.3325(5) 0.1558(5) 0.027(2) Uani 1 1 d . . . .
N22 N -0.7904(6) 0.3117(4) 0.4323(5) 0.0235(18) Uani 1 1 d . . . .
C21 C 0.1191(7) 0.1865(6) 0.2038(6) 0.028(2) Uani 1 1 d . . . .
C22 C 0.0094(8) 0.2242(5) 0.1812(6) 0.026(2) Uani 1 1 d . . . .
C23 C -0.0774(8) 0.1848(6) 0.1406(6) 0.031(2) Uani 1 1 d . . . .
H23 H -0.0693 0.1329 0.1308 0.037 Uiso 1 1 calc R U . .
C24 C -0.1756(8) 0.2213(6) 0.1144(6) 0.033(2) Uani 1 1 d . . . .
H24 H -0.2334 0.1944 0.0857 0.039 Uiso 1 1 calc R U . .
C25 C -0.1901(8) 0.2979(6) 0.1303(6) 0.028(2) Uani 1 1 d . . . .
C26 C -0.1065(8) 0.3345(6) 0.1729(6) 0.031(2) Uani 1 1 d . . . .
H26 H -0.1165 0.3856 0.1859 0.038 Uiso 1 1 calc R U . .
C27 C -0.0069(8) 0.2991(6) 0.1980(6) 0.033(3) Uani 1 1 d . . . .
H27 H 0.0503 0.3263 0.2268 0.040 Uiso 1 1 calc R U . .
C28 C -0.2964(8) 0.3355(6) 0.0985(6) 0.030(2) Uani 1 1 d . . . .
H28A H -0.2802 0.3883 0.0861 0.035 Uiso 1 1 calc R U . .
H28B H -0.3243 0.3105 0.0490 0.035 Uiso 1 1 calc R U . .
C29 C -0.4522(8) 0.2724(6) 0.1563(6) 0.032(2) Uani 1 1 d . . . .
H29 H -0.4454 0.2338 0.1185 0.038 Uiso 1 1 calc R U . .
C30 C -0.5308(9) 0.2667(6) 0.2103(6) 0.036(3) Uani 1 1 d . . . .
H30 H -0.5770 0.2235 0.2107 0.043 Uiso 1 1 calc R U . .
C31 C -0.5446(8) 0.3230(5) 0.2649(6) 0.023(2) Uani 1 1 d . . . .
C32 C -0.4744(8) 0.3858(5) 0.2630(6) 0.025(2) Uani 1 1 d . . . .
H32 H -0.4810 0.4257 0.2993 0.030 Uiso 1 1 calc R U . .
C33 C -0.3958(9) 0.3881(5) 0.2074(6) 0.032(2) Uani 1 1 d . . . .
H33 H -0.3485 0.4306 0.2056 0.038 Uiso 1 1 calc R U . .
C34 C -0.6312(8) 0.3193(5) 0.3231(6) 0.023(2) Uani 1 1 d . . . .
C35 C -0.6402(8) 0.2572(5) 0.3714(6) 0.029(2) Uani 1 1 d . . . .
H35 H -0.5911 0.2159 0.3664 0.035 Uiso 1 1 calc R U . .
C36 C -0.7185(8) 0.2550(5) 0.4257(6) 0.029(2) Uani 1 1 d . . . .
H36 H -0.7224 0.2128 0.4594 0.034 Uiso 1 1 calc R U . .
C37 C -0.7854(8) 0.3727(5) 0.3852(6) 0.028(2) Uani 1 1 d . . . .
H37 H -0.8367 0.4127 0.3903 0.034 Uiso 1 1 calc R U . .
C38 C -0.7074(8) 0.3767(5) 0.3309(6) 0.026(2) Uani 1 1 d . . . .
H38 H -0.7049 0.4194 0.2978 0.031 Uiso 1 1 calc R U . .
C39 C -0.8764(8) 0.3073(5) 0.4921(6) 0.029(2) Uani 1 1 d . . . .
H39A H -0.8955 0.3584 0.5091 0.035 Uiso 1 1 calc R U . .
H39B H -0.8451 0.2796 0.5390 0.035 Uiso 1 1 calc R U . .
C40 C -0.9808(8) 0.2688(6) 0.4589(5) 0.028(2) Uani 1 1 d . . . .
C41 C -1.0006(7) 0.1945(5) 0.4767(5) 0.022(2) Uani 1 1 d . . . .
H41 H -0.9455 0.1671 0.5075 0.027 Uiso 1 1 calc R U . .
C42 C -1.0993(8) 0.1598(6) 0.4504(6) 0.028(2) Uani 1 1 d . . . .
H42 H -1.1108 0.1085 0.4618 0.034 Uiso 1 1 calc R U . .
C43 C -1.1810(7) 0.1997(5) 0.4077(5) 0.019(2) Uani 1 1 d . . . .
C44 C -1.1618(8) 0.2733(6) 0.3870(6) 0.030(2) Uani 1 1 d . . . .
H44 H -1.2171 0.3005 0.3561 0.036 Uiso 1 1 calc R U . .
C45 C -1.0610(8) 0.3069(5) 0.4118(6) 0.030(2) Uani 1 1 d . . . .
H45 H -1.0467 0.3568 0.3964 0.036 Uiso 1 1 calc R U . .
C46 C -1.2956(8) 0.1666(6) 0.3880(6) 0.025(2) Uani 1 1 d . . . .
O1W O 0.2079(6) -0.0395(4) 0.1887(4) 0.0417(19) Uani 1 1 d . . . .
H1WA H 0.2312 -0.0567 0.1468 0.063 Uiso 1 1 d R U . .
H1WB H 0.1375 -0.0391 0.1835 0.063 Uiso 1 1 d R U . .
O2W O 0.6106(7) 0.1657(5) -0.0252(5) 0.065(3) Uani 1 1 d . . . .
H2WA H 0.5457 0.1488 -0.0207 0.098 Uiso 1 1 d R U . .
H2WB H 0.6001 0.2092 -0.0429 0.098 Uiso 1 1 d R U . .
O3W O 0.7655(10) 0.0538(5) -0.0265(6) 0.092(4) Uani 1 1 d G . A 1
H3WA H 0.7131 0.0801 -0.0468 0.138 Uiso 1 1 d R U A 1
H3WB H 0.7432 0.0096 -0.0220 0.138 Uiso 1 1 d R U A 1
O4W O 0.2245(6) 0.3479(4) 0.1156(4) 0.0408(19) Uani 1 1 d G . B 1
H4WA H 0.2316 0.3133 0.1490 0.061 Uiso 1 1 d R U B 1
H4WB H 0.2879 0.3652 0.1072 0.061 Uiso 1 1 d R U B 1
O5W O -0.0230(6) -0.0060(5) 0.2086(5) 0.054(2) Uani 1 1 d G . C 1
H5WA H -0.0773 -0.0077 0.2376 0.082 Uiso 1 1 d R U C 1
H5WB H -0.0465 -0.0117 0.1613 0.082 Uiso 1 1 d R U C 1
O6W O -0.1347(6) -0.0130(4) 0.3444(5) 0.047(2) Uani 1 1 d G . D 1
H6WA H -0.1547 -0.0557 0.3585 0.071 Uiso 1 1 d R U D 1
H6WB H -0.1898 0.0162 0.3436 0.071 Uiso 1 1 d R U D 1
O7W O 0.936(2) 0.0047(17) 0.0405(17) 0.308(14) Uiso 1 1 d . . E 1

loop_
_atom_site_aniso_label
_atom_site_aniso_U_11
_atom_site_aniso_U_22
_atom_site_aniso_U_33
_atom_site_aniso_U_23
_atom_site_aniso_U_13
_atom_site_aniso_U_12
Cu1 0.0152(7) 0.0337(7) 0.0315(7) 0.0087(6) -0.0037(5) -0.0013(6)
Cu2 0.0116(6) 0.0260(6) 0.0276(7) 0.0004(5) -0.0021(5) -0.0021(5)
N1 0.017(4) 0.030(5) 0.030(5) 0.001(4) -0.003(4) 0.001(4)
N2 0.015(4) 0.016(4) 0.031(4) 0.002(4) -0.006(3) -0.001(3)
O1 0.011(3) 0.030(4) 0.027(4) 0.000(3) -0.007(3) 0.000(3)
O2 0.022(4) 0.029(4) 0.022(4) -0.004(3) -0.001(3) 0.001(3)
C1 0.015(5) 0.014(4) 0.029(5) -0.006(4) 0.002(4) 0.006(4)
C2 0.017(5) 0.012(4) 0.027(5) -0.002(4) -0.001(4) -0.002(4)
C3 0.027(6) 0.024(5) 0.034(6) -0.001(5) 0.006(5) -0.004(4)
C4 0.012(5) 0.030(6) 0.038(6) 0.003(5) -0.008(4) -0.003(4)
N11 0.018(4) 0.025(4) 0.035(5) 0.008(4) -0.007(4) -0.006(4)
N12 0.009(4) 0.019(4) 0.043(5) 0.000(4) 0.001(4) 0.003(3)
O11 0.021(4) 0.069(5) 0.036(4) 0.016(4) 0.000(3) -0.007(4)
O12 0.028(4) 0.083(6) 0.028(4) 0.016(4) -0.008(3) -0.002(4)
C11 0.023(6) 0.034(6) 0.035(6) 0.010(5) -0.005(5) -0.005(5)
C12 0.020(5) 0.028(5) 0.032(6) 0.007(5) -0.004(4) -0.001(5)
C13 0.013(5) 0.043(6) 0.028(5) 0.010(5) 0.002(4) 0.001(5)
C14 0.021(6) 0.033(6) 0.031(6) 0.002(5) 0.005(4) -0.001(4)
O21 0.020(4) 0.032(4) 0.052(5) 0.015(4) -0.008(4) -0.003(3)
O22 0.016(4) 0.038(4) 0.049(5) 0.006(4) -0.007(3) -0.003(3)
O23 0.014(4) 0.030(4) 0.045(4) 0.000(3) -0.001(3) -0.001(3)
O24 0.017(4) 0.017(3) 0.029(4) 0.003(3) -0.001(3) -0.005(3)
N21 0.011(4) 0.035(5) 0.036(5) 0.007(4) 0.001(4) 0.005(4)
N22 0.009(4) 0.029(4) 0.032(5) -0.002(4) 0.003(3) -0.005(3)
C21 0.007(5) 0.055(7) 0.024(5) 0.010(5) 0.003(4) -0.005(5)
C22 0.018(5) 0.028(5) 0.032(6) 0.008(5) 0.001(4) 0.000(4)
C23 0.026(6) 0.028(5) 0.037(6) 0.010(5) 0.001(5) -0.005(5)
C24 0.013(5) 0.039(6) 0.045(7) 0.003(5) -0.003(5) 0.002(5)
C25 0.014(5) 0.046(7) 0.023(5) 0.014(5) 0.004(4) 0.003(5)
C26 0.018(6) 0.043(6) 0.033(6) 0.005(5) 0.002(5) 0.001(5)
C27 0.015(6) 0.042(6) 0.042(6) 0.002(5) 0.002(5) -0.002(5)
C28 0.020(6) 0.043(6) 0.027(6) 0.012(5) 0.005(4) 0.004(5)
C29 0.018(5) 0.027(5) 0.050(7) -0.004(5) 0.004(5) 0.002(4)
C30 0.023(6) 0.043(7) 0.043(7) -0.003(6) 0.002(5) -0.007(5)
C31 0.013(5) 0.030(5) 0.025(5) -0.001(4) -0.005(4) 0.003(4)
C32 0.024(6) 0.020(5) 0.032(6) 0.002(4) 0.008(5) -0.008(4)
C33 0.023(6) 0.023(5) 0.048(7) 0.003(5) -0.005(5) -0.007(5)
C34 0.019(5) 0.021(5) 0.029(5) -0.006(4) -0.001(4) -0.004(4)
C35 0.025(6) 0.026(5) 0.037(6) 0.001(5) 0.007(5) -0.001(4)
C36 0.024(6) 0.029(5) 0.033(6) 0.009(5) -0.005(5) 0.000(5)
C37 0.023(6) 0.016(5) 0.046(6) -0.009(5) 0.003(5) -0.001(4)
C38 0.027(6) 0.014(5) 0.036(6) -0.002(4) 0.008(5) -0.004(4)
C39 0.024(6) 0.025(5) 0.040(6) -0.003(5) 0.007(5) -0.009(4)
C40 0.014(5) 0.052(7) 0.019(5) -0.005(5) 0.003(4) -0.002(5)
C41 0.010(5) 0.026(5) 0.029(5) -0.002(4) -0.005(4) 0.004(4)
C42 0.018(5) 0.031(5) 0.035(6) 0.000(5) 0.001(5) 0.001(4)
C43 0.010(5) 0.022(5) 0.024(5) 0.001(4) 0.000(4) 0.005(4)
C44 0.021(6) 0.035(6) 0.033(6) 0.010(5) -0.007(5) 0.003(5)
C45 0.019(6) 0.023(5) 0.047(7) 0.004(5) -0.006(5) -0.005(4)
C46 0.013(5) 0.040(6) 0.023(5) -0.007(5) 0.004(4) -0.002(5)
O1W 0.030(4) 0.053(5) 0.042(5) -0.007(4) -0.004(4) -0.007(4)
O2W 0.042(5) 0.076(6) 0.075(6) 0.039(5) -0.018(5) -0.021(5)
O3W 0.145(11) 0.054(6) 0.082(7) -0.024(5) 0.048(7) -0.025(6)
O4W 0.027(4) 0.044(4) 0.051(5) 0.026(4) -0.007(4) -0.011(3)
O5W 0.032(5) 0.081(6) 0.049(5) 0.004(5) -0.002(4) 0.001(4)
O6W 0.037(5) 0.037(4) 0.070(6) 0.001(4) 0.013(4) 0.004(4)

loop_
_atom_type_symbol
_atom_type_description
_atom_type_scat_dispersion_real
_atom_type_scat_dispersion_imag
_atom_type_scat_source
C C 0.0033 0.0016 'International Tables Vol C Tables 4.2.6.8 and 6.1.1.4'
H H 0.0000 0.0000 'International Tables Vol C Tables 4.2.6.8 and 6.1.1.4'
N N 0.0061 0.0033 'International Tables Vol C Tables 4.2.6.8 and 6.1.1.4'
O O 0.0106 0.0060 'International Tables Vol C Tables 4.2.6.8 and 6.1.1.4'
Cu Cu 0.3201 1.2651 'International Tables Vol C Tables 4.2.6.8 and 6.1.1.4'

loop_
_geom_angle_atom_site_label_1
_geom_angle_atom_site_label_2
_geom_angle_atom_site_label_3
_geom_angle
_geom_angle_site_symmetry_3
N1 Cu1 O21 92.9(3) .
N1 Cu1 O11 176.8(3) .
O21 Cu1 O11 90.2(3) .
N1 Cu1 N11 96.1(3) .
O21 Cu1 N11 163.5(3) .
O11 Cu1 N11 81.1(3) .
N1 Cu1 O1W 91.7(3) .
O21 Cu1 O1W 86.4(3) .
O11 Cu1 O1W 87.8(3) .
N11 Cu1 O1W 107.1(3) .
N12 Cu2 N2 97.1(3) .
N12 Cu2 O1 178.3(3) .
N2 Cu2 O1 81.6(3) .
N12 Cu2 O24 91.2(3) 1_755
N2 Cu2 O24 168.0(3) 1_755
O1 Cu2 O24 90.0(3) 1_755
C4 N1 N2 107.0(7) .
C4 N1 Cu1 129.0(7) .
N2 N1 Cu1 123.7(6) .
C2 N2 N1 108.1(7) .
C2 N2 Cu2 113.1(6) .
N1 N2 Cu2 138.5(6) .
C1 O1 Cu2 116.0(6) .
O2 C1 O1 125.5(8) .
O2 C1 C2 121.0(8) .
O1 C1 C2 113.5(8) .
N2 C2 C3 109.8(8) .
N2 C2 C1 114.3(8) .
C3 C2 C1 135.9(9) .
C2 C3 C4 105.0(9) .
N1 C4 C3 110.0(9) .
C12 N11 N12 109.0(7) .
C12 N11 Cu1 112.7(6) .
N12 N11 Cu1 138.2(6) .
C14 N12 N11 106.6(8) .
C14 N12 Cu2 128.8(7) .
N11 N12 Cu2 123.8(6) .
C11 O11 Cu1 116.3(7) .
O12 C11 O11 125.2(10) .
O12 C11 C12 121.2(9) .
O11 C11 C12 113.6(9) .
N11 C12 C13 109.4(8) .
N11 C12 C11 115.9(9) .
C13 C12 C11 134.3(9) .
C14 C13 C12 104.2(8) .
N12 C14 C13 110.7(9) .
C21 O21 Cu1 109.0(6) .
C46 O24 Cu2 106.1(6) 1_355
C33 N21 C29 119.6(8) .
C33 N21 C28 121.2(8) .
C29 N21 C28 119.2(9) .
C36 N22 C37 120.4(8) .
C36 N22 C39 119.4(8) .
C37 N22 C39 120.2(8) .
O22 C21 O21 123.6(9) .
O22 C21 C22 118.4(9) .
O21 C21 C22 118.0(8) .
C27 C22 C23 118.6(9) .
C27 C22 C21 121.0(9) .
C23 C22 C21 120.4(9) .
C24 C23 C22 120.3(10) .
C23 C24 C25 120.5(10) .
C26 C25 C24 118.3(9) .
C26 C25 C28 123.1(10) .
C24 C25 C28 118.6(9) .
C25 C26 C27 121.7(10) .
C22 C27 C26 120.5(10) .
N21 C28 C25 111.4(7) .
N21 C29 C30 120.6(10) .
C29 C30 C31 121.0(10) .
C30 C31 C32 118.0(9) .
C30 C31 C34 122.2(9) .
C32 C31 C34 119.8(8) .
C33 C32 C31 118.4(9) .
N21 C33 C32 122.4(9) .
C38 C34 C35 117.4(9) .
C38 C34 C31 121.5(9) .
C35 C34 C31 121.0(8) .
C36 C35 C34 120.5(9) .
N22 C36 C35 120.7(9) .
C38 C37 N22 120.2(9) .
C37 C38 C34 120.7(9) .
N22 C39 C40 111.2(8) .
C45 C40 C41 118.4(9) .
C45 C40 C39 121.0(9) .
C41 C40 C39 120.5(9) .
C42 C41 C40 121.0(9) .
C43 C42 C41 119.8(9) .
C42 C43 C44 120.2(9) .
C42 C43 C46 120.9(8) .
C44 C43 C46 118.7(8) .
C45 C44 C43 119.3(9) .
C44 C45 C40 121.0(9) .
O23 C46 O24 122.2(9) .
O23 C46 C43 120.3(8) .
O24 C46 C43 117.4(8) .

loop_
_geom_bond_atom_site_label_1
_geom_bond_atom_site_label_2
_geom_bond_distance
_geom_bond_site_symmetry_2
Cu1 N1 1.966(8) .
Cu1 O21 1.981(7) .
Cu1 O11 1.984(7) .
Cu1 N11 1.988(8) .
Cu1 O1W 2.348(7) .
Cu2 N12 1.933(8) .
Cu2 N2 1.971(7) .
Cu2 O1 1.974(6) .
Cu2 O24 1.986(6) 1_755
N1 C4 1.356(12) .
N1 N2 1.360(10) .
N2 C2 1.347(11) .
O1 C1 1.280(10) .
O2 C1 1.231(10) .
C1 C2 1.511(12) .
C2 C3 1.370(13) .
C3 C4 1.371(13) .
N11 C12 1.325(12) .
N11 N12 1.376(10) .
N12 C14 1.341(11) .
O11 C11 1.274(12) .
O12 C11 1.230(12) .
C11 C12 1.490(13) .
C12 C13 1.398(13) .
C13 C14 1.379(13) .
O21 C21 1.283(12) .
O22 C21 1.261(11) .
O23 C46 1.247(11) .
O24 C46 1.274(11) .
O24 Cu2 1.986(6) 1_355
N21 C33 1.340(12) .
N21 C29 1.354(12) .
N21 C28 1.472(11) .
N22 C36 1.339(12) .
N22 C37 1.357(12) .
N22 C39 1.492(11) .
C21 C22 1.502(13) .
C22 C27 1.387(14) .
C22 C23 1.398(14) .
C23 C24 1.390(13) .
C24 C25 1.410(14) .
C25 C26 1.364(14) .
C25 C28 1.505(13) .
C26 C27 1.390(13) .
C29 C30 1.360(14) .
C30 C31 1.385(14) .
C31 C32 1.403(13) .
C31 C34 1.480(12) .
C32 C33 1.375(13) .
C34 C38 1.385(13) .
C34 C35 1.390(13) .
C35 C36 1.356(13) .
C37 C38 1.356(13) .
C39 C40 1.502(13) .
C40 C45 1.387(13) .
C40 C41 1.387(13) .
C41 C42 1.381(13) .
C42 C43 1.377(12) .
C43 C44 1.387(13) .
C43 C46 1.510(12) .
C44 C45 1.386(13) .
